data_4321484
loop_
_publ_author_name
'Daniel L. Reger'
'Christine A. Little'
'Arnold L. Rheingold'
'Matthew Lam'
'Tom Concolino'
'Amitabh Mohan'
'Gary J. Long'

_publ_section_title
;
 Structural, Electronic, and Magnetic Properties of
 {Fe[HC(3,5-Me2pz)3]2}(BF4)2 (pz = Pyrazolyl): Observation of Unusual
 Spin-Crossover Behavior
;
_journal_name_full 'Inorganic Chemistry'
_journal_page_first 4674
_journal_page_last 4675
_journal_paper_doi 10.1021/ic000721z
_journal_volume 39
_journal_year 2000
_chemical_formula_sum 'C32 H44 B2 F8 Fe N12'
_chemical_formula_weight 826.26
_chemical_name_systematic
;
 ?
;
_space_group_IT_number 15
_symmetry_cell_setting monoclinic
_symmetry_space_group_name_Hall '-C 2yc'
_symmetry_space_group_name_H-M 'C 1 2/c 1'
_atom_sites_solution_hydrogens geom
_atom_sites_solution_primary direct
_atom_sites_solution_secondary difmap
_audit_creation_method SHELXL-97
_cell_angle_alpha 90.00
_cell_angle_beta 111.3228(12)
_cell_angle_gamma 90.00
_cell_formula_units_Z 4
_cell_length_a 20.4992(4)
_cell_length_b 10.4040(2)
_cell_length_c 19.8147(4)
_cell_measurement_reflns_used 4469
_cell_measurement_temperature 295(2)
_cell_measurement_theta_max 25.0
_cell_measurement_theta_min 2.0
_cell_volume 3936.67(14)
_computing_cell_refinement 'Bruker SMART'
_computing_data_collection 'Bruker SMART'
_computing_data_reduction 'Bruker SHELXTL'
_computing_molecular_graphics 'Bruker SHELXTL'
_computing_publication_material 'Bruker SHELXTL'
_computing_structure_refinement 'SHELXL-97 (Sheldrick, 1997)'
_computing_structure_solution 'SHELXS-97 (Sheldrick, 1990)'
_diffrn_ambient_temperature 295(2)
_diffrn_measured_fraction_theta_full 0.859
_diffrn_measured_fraction_theta_max 0.859
_diffrn_measurement_device_type 'CCD area detector'
_diffrn_measurement_method 'phi and omega scans'
_diffrn_radiation_monochromator graphite
_diffrn_radiation_source 'fine-focus sealed tube'
_diffrn_radiation_type MoK\a
_diffrn_radiation_wavelength 0.71073
_diffrn_reflns_av_R_equivalents 0.0323
_diffrn_reflns_av_sigmaI/netI 0.0360
_diffrn_reflns_limit_h_max 26
_diffrn_reflns_limit_h_min -27
_diffrn_reflns_limit_k_max 11
_diffrn_reflns_limit_k_min -13
_diffrn_reflns_limit_l_max 18
_diffrn_reflns_limit_l_min -26
_diffrn_reflns_number 9163
_diffrn_reflns_theta_full 28.30
_diffrn_reflns_theta_max 28.30
_diffrn_reflns_theta_min 2.13
_exptl_absorpt_coefficient_mu 0.462
_exptl_absorpt_correction_type none
_exptl_crystal_colour colorless
_exptl_crystal_density_diffrn 1.394
_exptl_crystal_density_method 'not measured'
_exptl_crystal_description block
_exptl_crystal_F_000 1712
_exptl_crystal_size_max 0.30
_exptl_crystal_size_mid 0.20
_exptl_crystal_size_min 0.20
_refine_diff_density_max 0.497
_refine_diff_density_min -0.379
_refine_diff_density_rms 0.063
_refine_ls_extinction_method none
_refine_ls_goodness_of_fit_ref 1.608
_refine_ls_hydrogen_treatment mixed
_refine_ls_matrix_type full
_refine_ls_number_parameters 254
_refine_ls_number_reflns 4210
_refine_ls_number_restraints 0
_refine_ls_restrained_S_all 1.608
_refine_ls_R_factor_all 0.0897
_refine_ls_R_factor_gt 0.0644
_refine_ls_shift/su_max 0.009
_refine_ls_shift/su_mean 0.002
_refine_ls_structure_factor_coef Fsqd
_refine_ls_weighting_details 'calc w=1/[\s^2^(Fo^2^)+(0.0800P)^2^+0.0000P] where P=(Fo^2^+2Fc^2^)/3'
_refine_ls_weighting_scheme calc
_refine_ls_wR_factor_gt 0.1793
_refine_ls_wR_factor_ref 0.1982
_reflns_number_gt 3181
_reflns_number_total 4210
_reflns_threshold_expression >2sigma(I)
_cod_data_source_file ic000721z.cif
_cod_data_source_block dlr45
_cod_original_cell_volume 3936.65(15)
_cod_database_code 4321484

loop_
_symmetry_equiv_pos_as_xyz
'x, y, z'
'-x, y, -z+1/2'
'x+1/2, y+1/2, z'
'-x+1/2, y+1/2, -z+1/2'
'-x, -y, -z'
'x, -y, z-1/2'
'-x+1/2, -y+1/2, -z'
'x+1/2, -y+1/2, z-1/2'

loop_
_atom_site_label
_atom_site_type_symbol
_atom_site_fract_x
_atom_site_fract_y
_atom_site_fract_z
_atom_site_U_iso_or_equiv
_atom_site_adp_type
_atom_site_occupancy
_atom_site_symmetry_multiplicity
_atom_site_calc_flag
_atom_site_refinement_flags
_atom_site_disorder_assembly
_atom_site_disorder_group
Fe1 Fe 0.0000 0.0000 0.0000 0.0343(2) Uani 1 2 d S . .
B1 B 0.1837(2) 0.5579(4) 0.3063(2) 0.0510(9) Uani 1 1 d . . .
F1 F 0.2089(2) 0.4742(3) 0.3617(2) 0.1213(12) Uani 1 1 d . . .
F2 F 0.11634(15) 0.5876(4) 0.29907(18) 0.1182(13) Uani 1 1 d . . .
F3 F 0.22185(18) 0.6663(3) 0.3215(2) 0.1129(11) Uani 1 1 d . . .
F4 F 0.18353(15) 0.5051(2) 0.24248(15) 0.0769(7) Uani 1 1 d . . .
N1 N -0.08245(16) 0.0141(2) -0.10490(17) 0.0470(7) Uani 1 1 d . . .
N2 N -0.10212(13) -0.0981(2) -0.14359(14) 0.0375(6) Uani 1 1 d . . .
N11 N 0.04235(13) -0.1462(2) -0.05141(16) 0.0466(7) Uani 1 1 d . . .
N12 N -0.00422(12) -0.2380(2) -0.09045(15) 0.0383(6) Uani 1 1 d . . .
N21 N -0.06348(14) -0.1564(2) 0.01596(15) 0.0447(7) Uani 1 1 d . . .
N22 N -0.09624(13) -0.2325(2) -0.04332(14) 0.0378(6) Uani 1 1 d . . .
C1 C -0.14195(16) -0.0758(3) -0.21376(18) 0.0420(7) Uani 1 1 d . . .
C2 C -0.14865(19) 0.0545(3) -0.2199(2) 0.0507(8) Uani 1 1 d . . .
H2A H -0.1733 0.0999 -0.2619 0.061 Uiso 1 1 calc R . .
C3 C -0.11221(19) 0.1071(3) -0.1525(2) 0.0515(8) Uani 1 1 d . . .
C4 C -0.1716(2) -0.1793(4) -0.2684(2) 0.0626(10) Uani 1 1 d . . .
H4A H -0.1575 -0.2616 -0.2460 0.094 Uiso 1 1 calc R . .
H4B H -0.1548 -0.1691 -0.3074 0.094 Uiso 1 1 calc R . .
H4C H -0.2218 -0.1737 -0.2870 0.094 Uiso 1 1 calc R . .
C5 C -0.1050(3) 0.2460(3) -0.1318(3) 0.0902(17) Uani 1 1 d . . .
H5A H -0.0769 0.2541 -0.0812 0.135 Uiso 1 1 calc R . .
H5B H -0.1505 0.2819 -0.1407 0.135 Uiso 1 1 calc R . .
H5C H -0.0830 0.2912 -0.1600 0.135 Uiso 1 1 calc R . .
C11 C 0.02848(17) -0.3378(3) -0.1092(2) 0.0469(8) Uani 1 1 d . . .
C12 C 0.09870(18) -0.3085(4) -0.0819(2) 0.0581(10) Uani 1 1 d . . .
H12A H 0.1348 -0.3575 -0.0864 0.070 Uiso 1 1 calc R . .
C13 C 0.10518(17) -0.1910(4) -0.0463(2) 0.0552(10) Uani 1 1 d . . .
C14 C -0.0091(2) -0.4513(4) -0.1502(3) 0.0842(16) Uani 1 1 d . . .
H14A H -0.0587 -0.4395 -0.1632 0.126 Uiso 1 1 calc R . .
H14B H 0.0055 -0.5268 -0.1206 0.126 Uiso 1 1 calc R . .
H14C H 0.0014 -0.4613 -0.1933 0.126 Uiso 1 1 calc R . .
C15 C 0.17103(19) -0.1173(5) -0.0082(3) 0.0888(17) Uani 1 1 d . . .
H15A H 0.2104 -0.1649 -0.0102 0.133 Uiso 1 1 calc R . .
H15B H 0.1762 -0.1042 0.0414 0.133 Uiso 1 1 calc R . .
H15C H 0.1687 -0.0356 -0.0315 0.133 Uiso 1 1 calc R . .
C21 C -0.14221(17) -0.3154(3) -0.03085(19) 0.0442(8) Uani 1 1 d . . .
C22 C -0.1387(2) -0.2921(4) 0.0378(2) 0.0580(10) Uani 1 1 d . . .
H22A H -0.1643 -0.3331 0.0618 0.070 Uiso 1 1 calc R . .
C23 C -0.0891(2) -0.1946(4) 0.0654(2) 0.0570(10) Uani 1 1 d . . .
C24 C -0.1855(2) -0.4088(4) -0.0860(2) 0.0647(11) Uani 1 1 d . . .
H24A H -0.2137 -0.4581 -0.0659 0.097 Uiso 1 1 calc R . .
H24B H -0.1554 -0.4654 -0.0995 0.097 Uiso 1 1 calc R . .
H24C H -0.2153 -0.3631 -0.1279 0.097 Uiso 1 1 calc R . .
C25 C -0.0650(3) -0.1346(5) 0.1398(2) 0.0925(17) Uani 1 1 d . . .
H25A H -0.0289 -0.0728 0.1441 0.139 Uiso 1 1 calc R . .
H25B H -0.0469 -0.2003 0.1758 0.139 Uiso 1 1 calc R . .
H25C H -0.1038 -0.0927 0.1467 0.139 Uiso 1 1 calc R . .
C30 C -0.07866(15) -0.2193(3) -0.10747(17) 0.0345(6) Uani 1 1 d . . .
H1 H -0.1027(14) -0.278(3) -0.1409(16) 0.022(7) Uiso 1 1 d . . .

loop_
_atom_site_aniso_label
_atom_site_aniso_U_11
_atom_site_aniso_U_22
_atom_site_aniso_U_33
_atom_site_aniso_U_23
_atom_site_aniso_U_13
_atom_site_aniso_U_12
Fe1 0.0373(3) 0.0292(3) 0.0340(4) -0.0038(2) 0.0102(3) -0.0025(2)
B1 0.053(2) 0.055(2) 0.047(3) 0.0011(19) 0.020(2) -0.0027(18)
F1 0.140(3) 0.128(3) 0.081(2) 0.0500(19) 0.022(2) 0.010(2)
F2 0.0705(16) 0.184(4) 0.102(2) -0.049(2) 0.0343(17) 0.008(2)
F3 0.138(3) 0.0787(19) 0.136(3) -0.0280(18) 0.066(2) -0.0475(18)
F4 0.0782(16) 0.0882(19) 0.0645(18) -0.0142(12) 0.0262(15) 0.0141(12)
N1 0.0534(16) 0.0326(14) 0.0414(18) -0.0026(11) 0.0009(15) -0.0032(11)
N2 0.0419(13) 0.0305(12) 0.0359(15) -0.0018(10) 0.0093(13) -0.0028(10)
N11 0.0347(12) 0.0414(15) 0.060(2) -0.0190(13) 0.0128(13) -0.0068(11)
N12 0.0368(12) 0.0336(13) 0.0433(16) -0.0085(11) 0.0132(12) -0.0029(10)
N21 0.0570(16) 0.0431(15) 0.0370(16) -0.0081(11) 0.0206(14) -0.0149(12)
N22 0.0418(13) 0.0365(13) 0.0349(15) -0.0042(10) 0.0139(12) -0.0082(10)
C1 0.0392(15) 0.0502(19) 0.0343(19) -0.0007(14) 0.0107(15) -0.0032(13)
C2 0.0547(19) 0.0486(19) 0.040(2) 0.0101(16) 0.0064(18) 0.0006(16)
C3 0.058(2) 0.0374(17) 0.046(2) 0.0044(15) 0.0034(18) 0.0004(14)
C4 0.076(3) 0.065(2) 0.039(2) -0.0079(17) 0.011(2) 0.0005(19)
C5 0.118(4) 0.034(2) 0.077(3) 0.0078(19) -0.013(3) 0.006(2)
C11 0.0494(18) 0.0359(16) 0.059(2) -0.0132(14) 0.0244(18) 0.0003(13)
C12 0.0454(19) 0.056(2) 0.076(3) -0.0161(19) 0.026(2) 0.0098(15)
C13 0.0404(17) 0.057(2) 0.066(3) -0.0200(18) 0.0177(19) -0.0001(15)
C14 0.071(3) 0.053(2) 0.135(5) -0.050(3) 0.046(3) -0.009(2)
C15 0.0402(19) 0.091(3) 0.131(5) -0.050(3) 0.026(2) -0.012(2)
C21 0.0461(17) 0.0380(16) 0.046(2) 0.0013(13) 0.0141(16) -0.0107(13)
C22 0.070(2) 0.065(2) 0.049(2) 0.0003(18) 0.032(2) -0.0225(19)
C23 0.075(3) 0.058(2) 0.048(2) -0.0088(17) 0.033(2) -0.0181(18)
C24 0.069(2) 0.063(2) 0.060(3) -0.0059(19) 0.022(2) -0.0292(19)
C25 0.141(5) 0.099(3) 0.053(3) -0.028(2) 0.054(3) -0.058(3)
C30 0.0371(15) 0.0306(14) 0.0346(17) -0.0076(12) 0.0114(14) -0.0059(11)

loop_
_atom_type_symbol
_atom_type_description
_atom_type_scat_dispersion_real
_atom_type_scat_dispersion_imag
_atom_type_scat_source
C C 0.0033 0.0016 'International Tables Vol C Tables 4.2.6.8 and 6.1.1.4'
H H 0.0000 0.0000 'International Tables Vol C Tables 4.2.6.8 and 6.1.1.4'
B B 0.0013 0.0007 'International Tables Vol C Tables 4.2.6.8 and 6.1.1.4'
N N 0.0061 0.0033 'International Tables Vol C Tables 4.2.6.8 and 6.1.1.4'
F F 0.0171 0.0103 'International Tables Vol C Tables 4.2.6.8 and 6.1.1.4'
Fe Fe 0.3463 0.8444 'International Tables Vol C Tables 4.2.6.8 and 6.1.1.4'

loop_
_geom_angle_atom_site_label_1
_geom_angle_atom_site_label_2
_geom_angle_atom_site_label_3
_geom_angle
_geom_angle_site_symmetry_1
_geom_angle_site_symmetry_3
_geom_angle_publ_flag
N1 Fe1 N1 180.0 5 . ?
N1 Fe1 N21 96.30(10) 5 . ?
N1 Fe1 N21 83.70(10) . . ?
N1 Fe1 N21 83.70(10) 5 5 ?
N1 Fe1 N21 96.30(10) . 5 ?
N21 Fe1 N21 180.0 . 5 ?
N1 Fe1 N11 84.41(11) 5 5 ?
N1 Fe1 N11 95.59(11) . 5 ?
N21 Fe1 N11 95.34(10) . 5 ?
N21 Fe1 N11 84.66(10) 5 5 ?
N1 Fe1 N11 95.59(11) 5 . ?
N1 Fe1 N11 84.41(11) . . ?
N21 Fe1 N11 84.67(10) . . ?
N21 Fe1 N11 95.33(10) 5 . ?
N11 Fe1 N11 180.0 5 . ?
F3 B1 F1 109.9(4) . . ?
F3 B1 F2 108.4(4) . . ?
F1 B1 F2 107.7(4) . . ?
F3 B1 F4 110.4(3) . . ?
F1 B1 F4 111.3(4) . . ?
F2 B1 F4 109.1(4) . . ?
C3 N1 N2 104.8(3) . . ?
C3 N1 Fe1 136.7(2) . . ?
N2 N1 Fe1 116.67(19) . . ?
C1 N2 N1 112.0(2) . . ?
C1 N2 C30 128.8(3) . . ?
N1 N2 C30 119.2(2) . . ?
C13 N11 N12 104.6(2) . . ?
C13 N11 Fe1 138.1(2) . . ?
N12 N11 Fe1 115.81(17) . . ?
C11 N12 N11 112.0(2) . . ?
C11 N12 C30 128.4(2) . . ?
N11 N12 C30 119.6(2) . . ?
C23 N21 N22 104.9(2) . . ?
C23 N21 Fe1 138.4(2) . . ?
N22 N21 Fe1 116.03(18) . . ?
C21 N22 N21 111.4(2) . . ?
C21 N22 C30 128.8(3) . . ?
N21 N22 C30 119.8(2) . . ?
N2 C1 C2 105.4(3) . . ?
N2 C1 C4 123.9(3) . . ?
C2 C1 C4 130.7(3) . . ?
C1 C2 C3 107.8(3) . . ?
N1 C3 C2 110.1(3) . . ?
N1 C3 C5 122.2(4) . . ?
C2 C3 C5 127.8(3) . . ?
N12 C11 C12 105.9(3) . . ?
N12 C11 C14 123.3(3) . . ?
C12 C11 C14 130.9(3) . . ?
C11 C12 C13 106.7(3) . . ?
N11 C13 C12 110.8(3) . . ?
N11 C13 C15 121.7(3) . . ?
C12 C13 C15 127.4(3) . . ?
C22 C21 N22 106.2(3) . . ?
C22 C21 C24 130.6(3) . . ?
N22 C21 C24 123.1(3) . . ?
C21 C22 C23 106.8(3) . . ?
N21 C23 C22 110.7(3) . . ?
N21 C23 C25 121.3(3) . . ?
C22 C23 C25 128.1(3) . . ?
H1 C30 N2 103.5(18) . . ?
H1 C30 N22 109.5(17) . . ?
N2 C30 N22 111.9(2) . . ?
H1 C30 N12 109.1(16) . . ?
N2 C30 N12 111.4(2) . . ?
N22 C30 N12 111.1(3) . . ?

loop_
_geom_bond_atom_site_label_1
_geom_bond_atom_site_label_2
_geom_bond_distance
_geom_bond_site_symmetry_2
_geom_bond_publ_flag
Fe1 N1 2.155(3) 5 ?
Fe1 N1 2.155(3) . ?
Fe1 N21 2.177(2) . ?
Fe1 N21 2.177(2) 5 ?
Fe1 N11 2.179(2) 5 ?
Fe1 N11 2.179(2) . ?
B1 F3 1.343(5) . ?
B1 F1 1.348(5) . ?
B1 F2 1.371(5) . ?
B1 F4 1.377(5) . ?
N1 C3 1.335(4) . ?
N1 N2 1.373(3) . ?
N2 C1 1.352(4) . ?
N2 C30 1.444(4) . ?
N11 C13 1.339(4) . ?
N11 N12 1.373(3) . ?
N12 C11 1.358(4) . ?
N12 C30 1.451(3) . ?
N21 C23 1.330(4) . ?
N21 N22 1.372(3) . ?
N22 C21 1.365(4) . ?
N22 C30 1.448(4) . ?
C1 C2 1.364(5) . ?
C1 C4 1.490(5) . ?
C2 C3 1.384(5) . ?
C3 C5 1.495(5) . ?
C11 C12 1.375(5) . ?
C11 C14 1.481(5) . ?
C12 C13 1.393(5) . ?
C13 C15 1.496(5) . ?
C21 C22 1.357(5) . ?
C21 C24 1.490(5) . ?
C22 C23 1.399(5) . ?
C23 C25 1.507(5) . ?
C30 H1 0.90(3) . ?
